data_1519057
loop_
_publ_author_name
'Brian A. Adair'
'Graciela Diaz de Delgado'
'J. Miguel Delgado'
'Anthony K. Cheetham'

_publ_section_title
;
 On the synthesis and characterization of open-framework antimony(III)
 diphosphonates
;
_journal_name_full 'Solid State Sciences'
_journal_page_first 119
_journal_page_last 126
_journal_volume 2
_journal_year 2000
_chemical_formula_sum 'C H2 O7 P2 Sb2'
_chemical_formula_weight 431.47
_space_group_IT_number 7
_symmetry_cell_setting monoclinic
_symmetry_Int_Tables_number 7
_symmetry_space_group_name_Hall 'P -2yc'
_symmetry_space_group_name_H-M 'P 1 c 1'
_cell_angle_alpha 90
_cell_angle_beta 94.724(3)
_cell_angle_gamma 90
_cell_formula_units_Z 2
_cell_length_a 4.6935(7)
_cell_length_b 7.2515(10)
_cell_length_c 11.1025(15)
_cell_volume 376.59(9)
_diffrn_ambient_temperature 293
_diffrn_radiation_probe x-ray
_diffrn_radiation_type MoK\a
_diffrn_radiation_wavelength 0.71073
_exptl_absorpt_coefficient_mu 7.6
_exptl_crystal_density_diffrn 3.805
_refine_ls_goodness_of_fit_ref 1.325
_refine_ls_number_parameters 109
_refine_ls_number_reflns 742
_refine_ls_R_factor_gt 0.0397
_refine_ls_wR_factor_gt 0.1002
_cod_data_source_file SSS-2000-2-119-126-1.cif
_cod_data_source_block diphosphonates
_cod_original_sg_symbol_H-M 'P c'
_cod_database_code 1519057

loop_
_symmetry_equiv_pos_site_id
_symmetry_equiv_pos_as_xyz
1 x,y,z
2 x,-y,1/2+z

loop_
_atom_site_label
_atom_site_type_symbol
_atom_site_thermal_displace_type
_atom_site_fract_x
_atom_site_fract_y
_atom_site_fract_z
_atom_site_occupancy
_atom_site_U_iso_or_equiv
_atom_site_calc_flag
_atom_site_refinement_flags
_atom_site_disorder_assembly
_atom_site_disorder_group
Sb1 Sb Uiso 0.5157(3) 0.3464(2) 0.4475(2) 1.000 0.0343(6) . . . .
Sb2 Sb Uiso -0.4580(4) -0.2411(2) 0.2526(2) 1.000 0.0357(6) . . . .
P1 P Uiso 0.0361(14) 0.0815(10) 0.2735(7) 1.000 0.031(2) . . . .
P2 P Uiso 0.0836(14) 0.4342(10) 0.1156(7) 1.000 0.031(2) . . . .
O1 O Uiso -0.227(4) 0.483(4) 0.106(2) 1.000 0.051(8) . . . .
O2 O Uiso -0.497(5) -0.181(3) 0.0827(19) 1.000 0.050(8) . . . .
O3 O Uiso 0.243(4) 0.529(2) 0.220(2) 1.000 0.035(6) . . . .
O4 O Uiso 0.144(6) 0.196(3) 0.376(2) 1.000 0.048(8) . . . .
O5 O Uiso -0.282(4) 0.052(2) 0.2758(19) 1.000 0.032(6) . . . .
O6 O Uiso 0.168(4) -0.112(3) 0.278(2) 1.000 0.033(6) . . . .
O7 O Uiso 0.220(4) 0.474(3) -0.005(2) 1.000 0.039(6) . . . .
C1 C Uiso 0.111(7) 0.190(4) 0.132(3) 1.000 0.0400(10) . . . .

loop_
_geom_angle_atom_site_label_1
_geom_angle_atom_site_label_2
_geom_angle_atom_site_label_3
_geom_angle
_geom_angle_site_symmetry_1
_geom_angle_site_symmetry_2
_geom_angle_site_symmetry_3
_geom_angle_publ_flag
O4 Sb1 O7 82.5(9) . . 2_565 yes
O2 Sb1 O4 84.0(9) 2_655 . . yes
O1 Sb1 O4 151.3(8) 2_665 . . yes
O2 Sb1 O7 97.6(9) 2_655 . 2_565 yes
O1 Sb1 O7 77.8(8) 2_665 . 2_565 yes
O1 Sb1 O2 78.2(9) 2_665 . 2_655 yes
O2 Sb2 O5 84.5(8) . . . yes
O2 Sb2 O3 90.1(9) . . 1_445 yes
O2 Sb2 O6 91.0(9) . . 1_455 yes
O3 Sb2 O5 161.1(6) 1_445 . . yes
O5 Sb2 O6 82.2(8) . . 1_455 yes
O3 Sb2 O6 79.8(8) 1_445 . 1_455 yes
O4 P1 O5 110.3(14) . . . yes
O4 P1 O6 112.4(13) . . . yes
O4 P1 C1 110.3(14) . . . yes
O5 P1 O6 105.5(10) . . . yes
O5 P1 C1 109.7(14) . . . yes
O6 P1 C1 108.6(13) . . . yes
O1 P2 O3 111.7(13) . . . yes
O1 P2 O7 111.2(12) . . . yes
O1 P2 C1 107.7(16) . . . yes
O3 P2 O7 111.5(11) . . . yes
O3 P2 C1 110.5(13) . . . yes
O7 P2 C1 103.9(14) . . . yes
Sb1 O1 P2 127.2(13) 2_464 . . yes
Sb1 O2 Sb2 127.9(12) 2_454 . . yes
Sb2 O3 P2 138.7(13) 1_665 . . yes
Sb1 O4 P1 142.3(17) . . . yes
Sb2 O5 P1 118.6(9) . . . yes
Sb2 O6 P1 140.3(13) 1_655 . . yes
Sb1 O7 P2 133.5(13) 2_564 . . yes
P1 C1 P2 120.0(18) . . . yes

loop_
_geom_bond_atom_site_label_1
_geom_bond_atom_site_label_2
_geom_bond_distance
_geom_bond_site_symmetry_1
_geom_bond_site_symmetry_2
_geom_bond_publ_flag
Sb1 O4 2.15(3) . . yes
Sb1 O7 2.01(2) . 2_565 yes
Sb1 O2 1.93(2) . 2_655 yes
Sb1 O1 2.40(2) . 2_665 yes
Sb2 O2 1.93(2) . . yes
Sb2 O5 2.287(15) . . yes
Sb2 O3 2.193(17) . 1_445 yes
Sb2 O6 2.03(2) . 1_455 yes
P1 O4 1.47(2) . . yes
P1 O5 1.51(2) . . yes
P1 O6 1.53(2) . . yes
P1 C1 1.82(3) . . yes
P2 O1 1.50(2) . . yes
P2 O3 1.49(2) . . yes
P2 O7 1.56(2) . . yes
P2 C1 1.78(3) . . yes

loop_
_geom_torsion_atom_site_label_1
_geom_torsion_atom_site_label_2
_geom_torsion_atom_site_label_3
_geom_torsion_atom_site_label_4
_geom_torsion
_geom_torsion_site_symmetry_1
_geom_torsion_site_symmetry_2
_geom_torsion_site_symmetry_3
_geom_torsion_site_symmetry_4
_geom_torsion_publ_flag
O7 Sb1 O4 P1 141(2) 2_565 . . . no
O2 Sb1 O4 P1 -120(2) 2_655 . . . no
O1 Sb1 O4 P1 -171.7(18) 2_665 . . . no
O4 Sb1 O7 P2 99.9(17) . . 2_565 2_565 no
O4 Sb1 O2 Sb2 -134.3(16) . . 2_655 2_655 no
O4 Sb1 O1 P2 166.2(15) . . 2_665 2_665 no
O5 Sb2 O2 Sb1 151.6(16) . . . 2_454 no
O3 Sb2 O2 Sb1 -46.5(15) 1_445 . . 2_454 no
O6 Sb2 O2 Sb1 -126.3(15) 1_455 . . 2_454 no
O2 Sb2 O5 P1 -90.8(14) . . . . no
O6 Sb2 O5 P1 177.4(14) 1_455 . . . no
O2 Sb2 O3 P2 5.3(17) . . 1_445 1_445 no
O2 Sb2 O6 P1 -66(2) . . 1_455 1_455 no
O5 Sb2 O6 P1 18(2) . . 1_455 1_455 no
O5 P1 O4 Sb1 -169.3(19) . . . . no
O6 P1 O4 Sb1 73(2) . . . . no
C1 P1 O4 Sb1 -48(3) . . . . no
O4 P1 O5 Sb2 -131.6(13) . . . . no
O6 P1 O5 Sb2 -10.1(16) . . . . no
C1 P1 O5 Sb2 106.7(14) . . . . no
O4 P1 O6 Sb2 -73(2) . . . 1_655 no
O5 P1 O6 Sb2 166.7(19) . . . 1_655 no
C1 P1 O6 Sb2 49(2) . . . 1_655 no
O4 P1 C1 P2 -38(2) . . . . no
O5 P1 C1 P2 84(2) . . . . no
O6 P1 C1 P2 -161.5(17) . . . . no
O3 P2 O1 Sb1 113.8(16) . . . 2_464 no
O7 P2 O1 Sb1 -11(2) . . . 2_464 no
C1 P2 O1 Sb1 -124.7(19) . . . 2_464 no
O1 P2 O3 Sb2 -105.3(19) . . . 1_665 no
O7 P2 O3 Sb2 20(2) . . . 1_665 no
C1 P2 O3 Sb2 134.9(17) . . . 1_665 no
O1 P2 O7 Sb1 113.5(19) . . . 2_564 no
O3 P2 O7 Sb1 -12(2) . . . 2_564 no
C1 P2 O7 Sb1 -130.9(18) . . . 2_564 no
O1 P2 C1 P1 -73(2) . . . . no
O3 P2 C1 P1 50(2) . . . . no
O7 P2 C1 P1 169.2(17) . . . . no
